data_2006807
loop_
_publ_author_name
'Parvez, Masood'
'Jeyaraj, Duraiswamy A.'
'Yadav, Veejendra K.'

_publ_section_title
;
 Oxa-thia-spiro-decene Derivatives
;
_journal_issue 12
_journal_name_full 'Acta Crystallographica Section C'
_journal_page_first 1961
_journal_page_last 1963
_journal_paper_doi 10.1107/S0108270197009591
_journal_volume 53
_journal_year 1997
_chemical_formula_analytical 'C16 H20 O2 S'
_chemical_formula_moiety 'C16 H20 O2 S'
_chemical_formula_structural 'C16 H20 O2 S'
_chemical_formula_sum 'C16 H20 O2 S'
_chemical_formula_weight 276.38
_chemical_name_systematic
;
5(R),7-(1(S)-hydroxybenzyl)-6-methyl-4-oxa-1-thiaspiro[5.4]dec-6-ene
;
_space_group_IT_number 2
_symmetry_cell_setting triclinic
_symmetry_space_group_name_Hall '-P 1'
_symmetry_space_group_name_H-M 'P -1'
_cell_angle_alpha 97.13(2)
_cell_angle_beta 100.69(2)
_cell_angle_gamma 79.52(2)
_cell_formula_units_Z 2
_cell_length_a 10.955(2)
_cell_length_b 11.186(2)
_cell_length_c 6.221(2)
_cell_measurement_reflns_used 25
_cell_measurement_temperature 170.0(10)
_cell_measurement_theta_max 15.0
_cell_measurement_theta_min 9.0
_cell_volume 733.4(3)
_computing_cell_refinement 'MSC/AFC Diffractometer Control Software'
_computing_data_collection
;MSC/AFC Diffractometer Control Software (Molecular Structure Corporation,
 1988)
;
_computing_data_reduction 'TEXSAN (Molecular Structure Corporation, 1994)'
_computing_molecular_graphics 'ORTEPII (Johnson, 1976)'
_computing_publication_material SHELXL93
_computing_structure_refinement 'SHELXL93 (Sheldrick, 1993)'
_computing_structure_solution 'SAPI91 (Fan, 1991)'
_diffrn_ambient_temperature 170.0(10)
_diffrn_measurement_device 'Rigaku AFC-6S'
_diffrn_measurement_method '\w/2\q scans '
_diffrn_radiation_monochromator graphite
_diffrn_radiation_source 'fine-focus sealed tube'
_diffrn_radiation_type 'Mo K\a'
_diffrn_radiation_wavelength 0.71069
_diffrn_reflns_av_R_equivalents 0.0211
_diffrn_reflns_av_sigmaI/netI 0.0266
_diffrn_reflns_limit_h_max 13
_diffrn_reflns_limit_h_min 0
_diffrn_reflns_limit_k_max 13
_diffrn_reflns_limit_k_min -13
_diffrn_reflns_limit_l_max 7
_diffrn_reflns_limit_l_min -7
_diffrn_reflns_number 2749
_diffrn_reflns_theta_max 25.0
_diffrn_reflns_theta_min 2.44
_diffrn_standards_decay_% 0.0
_diffrn_standards_interval_count 200
_diffrn_standards_number 3
_exptl_absorpt_coefficient_mu 0.216
_exptl_absorpt_correction_T_max 0.937
_exptl_absorpt_correction_T_min 0.915
_exptl_absorpt_correction_type empirical
_exptl_absorpt_process_details '\y scans of 3 reflections (North, Phillips & Mathews, 1968)'
_exptl_crystal_colour colourless
_exptl_crystal_density_diffrn 1.252
_exptl_crystal_density_meas ?
_exptl_crystal_description prismatic
_exptl_crystal_F_000 296
_exptl_crystal_size_max 0.52
_exptl_crystal_size_mid 0.40
_exptl_crystal_size_min 0.30
_refine_diff_density_max 0.312
_refine_diff_density_min -0.218
_refine_ls_extinction_method none
_refine_ls_goodness_of_fit_all 1.001
_refine_ls_goodness_of_fit_obs 1.009
_refine_ls_hydrogen_treatment 'H atoms riding'
_refine_ls_matrix_type full
_refine_ls_number_parameters 162
_refine_ls_number_reflns 2594
_refine_ls_number_restraints 0
_refine_ls_restrained_S_all 1.051
_refine_ls_restrained_S_obs 1.009
_refine_ls_R_factor_all 0.0764
_refine_ls_R_factor_obs .0459
_refine_ls_shift/esd_max 0.000
_refine_ls_shift/esd_mean 0.000
_refine_ls_structure_factor_coef Fsqd
_refine_ls_weighting_details 'w = 1/[\s^2^(Fo^2^)+(0.0714P)^2^+0.5376P] where P=(Fo^2^+2Fc^2^)/3'
_refine_ls_weighting_scheme calc
_refine_ls_wR_factor_all 0.1529
_refine_ls_wR_factor_obs .1219
_reflns_number_observed 1831
_reflns_number_total 2599
_reflns_observed_criterion 'I > 2\s(I) '
_cod_data_source_file fg1317.cif
_cod_data_source_block 1
_cod_depositor_comments
;
The following automatic conversions were performed:

'_exptl_crystal_density_meas' value 'not measured' was changed to '?'
- the value is perceived as not measured.

Automatic conversion script
Id: cif_fix_values 3008 2015-01-20 13:52:24Z robertas 

The following automatic conversions were performed:

'_refine_ls_weighting_scheme' value 'calc w =
1/[\s^2^(Fo^2^)+(0.0714P)^2^+0.5376P] where P=(Fo^2^+2Fc^2^)/3' was
changed to 'calc'. New tag '_refine_ls_weighting_details' was
created. The value of the new tag was set to 'w =
1/[\s^2^(Fo^2^)+(0.0714P)^2^+0.5376P] where P=(Fo^2^+2Fc^2^)/3'.

Automatic conversion script
Id: cif_fix_values 3143 2015-03-26 13:38:13Z robertas 
;
_cod_original_sg_symbol_H-M 'P -1 '
_cod_database_code 2006807

loop_
_symmetry_equiv_pos_as_xyz
'x, y, z'
'-x, -y, -z'

loop_
_atom_site_aniso_label
_atom_site_aniso_U_11
_atom_site_aniso_U_22
_atom_site_aniso_U_33
_atom_site_aniso_U_12
_atom_site_aniso_U_13
_atom_site_aniso_U_23
S1 .0324(4) .0772(6) .0416(4) -.0059(3) .0082(3) .0014(3)
O1 .0411(10) .0757(14) .0310(10) -.0006(9) .0053(8) .0153(9)
O2 .0432(11) .134(2) .0286(10) -.0100(13) .0059(9) .0093(12)
C1 .044(2) .073(2) .046(2) .0084(15) -.0061(13) -.0015(15)
C2 .054(2) .106(3) .034(2) .010(2) -.0022(13) .013(2)
C3 .0316(12) .0412(14) .0291(12) -.0026(10) .0049(10) .0016(10)
C4 .054(2) .042(2) .049(2) -.0077(13) .0044(13) -.0079(13)
C5 .065(2) .036(2) .067(2) -.0158(14) .005(2) .0069(14)
C6 .051(2) .038(2) .055(2) -.0042(12) .0028(13) .0151(13)
C7 .0321(12) .0367(13) .0312(12) -.0039(10) .0073(10) .0051(10)
C8 .0320(12) .0336(13) .0313(12) -.0050(10) .0060(10) .0037(10)
C9 .056(2) .036(2) .071(2) -.0067(13) -.007(2) .0086(14)
C10 .0393(14) .055(2) .0323(13) -.0054(12) .0012(11) .0027(12)
C11 .0351(13) .047(2) .0322(13) -.0123(11) -.0010(10) .0063(11)
C12 .046(2) .076(2) .046(2) -.017(2) .0035(13) .0203(15)
C13 .051(2) .100(3) .048(2) -.029(2) .0135(14) .004(2)
C14 .040(2) .075(2) .070(2) -.015(2) .015(2) -.013(2)
C15 .044(2) .061(2) .080(2) .0009(15) -.002(2) .017(2)
C16 .045(2) .063(2) .047(2) -.0094(14) .0008(13) .0181(14)

loop_
_atom_site_label
_atom_site_fract_x
_atom_site_fract_y
_atom_site_fract_z
_atom_site_U_iso_or_equiv
_atom_site_thermal_displace_type
_atom_site_calc_flag
_atom_site_refinement_flags
_atom_site_occupancy
_atom_site_disorder_group
_atom_site_type_symbol
S1 .42029(6) .19147(8) .52525(12) .0509(3) Uani d . 1 . S
O1 .2454(2) .1719(2) .7486(3) .0496(5) Uani d . 1 . O
O2 -.0021(2) .2247(3) -.1625(3) .0691(7) Uani d . 1 . O
C1 .4657(3) .1221(3) .7809(5) .0592(9) Uani d . 1 . C
C2 .3595(3) .1694(4) .9039(5) .0682(10) Uani d . 1 . C
C3 .2518(2) .2305(2) .5607(4) .0346(5) Uani d . 1 . C
C4 .2129(3) .3675(3) .6059(5) .0501(7) Uani d . 1 . C
C5 .1898(3) .4279(3) .3977(5) .0556(8) Uani d . 1 . C
C6 .0819(3) .3827(2) .2379(5) .0487(7) Uani d . 1 . C
C7 .0877(2) .2462(2) .2280(4) .0331(5) Uani d . 1 . C
C8 .1674(2) .1762(2) .3673(4) .0322(5) Uani d . 1 . C
C9 .1808(3) .0382(3) .3514(5) .0561(8) Uani d . 1 . C
C10 -.0101(2) .1956(3) .0499(4) .0434(6) Uani d . 1 . C
C11 -.14230(10) .2474(2) .0967(3) .0380(6) Uani d G 1 . C
C12 -.1768(2) .2186(2) .2856(3) .0544(8) Uani d G 1 . C
C13 -.2962(2) .2649(2) .3343(3) .0636(9) Uani d G 1 . C
C14 -.38110(10) .3401(2) .1939(4) .0622(9) Uani d G 1 . C
C15 -.3467(2) .3690(2) .0049(3) .0636(9) Uani d G 1 . C
C16 -.2273(2) .3226(2) -.0437(3) .0516(7) Uani d G 1 . C
H2 .0810 .1972 -.1915 .080(3) Uiso calc R 1 . H
H1A .4766 .0356 .7554 .080(3) Uiso calc R 1 . H
H1B .5421 .1452 .8600 .080(3) Uiso calc R 1 . H
H2A .3602 .1176 1.0143 .080(3) Uiso calc R 1 . H
H2B .3668 .2491 .9724 .080(3) Uiso calc R 1 . H
H4A .1385 .3835 .6696 .080(3) Uiso calc R 1 . H
H4B .2775 .4001 .7074 .080(3) Uiso calc R 1 . H
H5A .2638 .4107 .3328 .080(3) Uiso calc R 1 . H
H5B .1703 .5138 .4292 .080(3) Uiso calc R 1 . H
H6A .0045 .4224 .2805 .080(3) Uiso calc R 1 . H
H6B .0834 .4042 .0955 .080(3) Uiso calc R 1 . H
H9A .2430 .0078 .4683 .080(3) Uiso calc R 1 . H
H9B .2052 .0045 .2149 .080(3) Uiso calc R 1 . H
H9C .1025 .0158 .3610 .080(3) Uiso calc R 1 . H
H10 .0027 .1093 .0501 .080(3) Uiso calc R 1 . H
H12 -.1187 .1672 .3816 .080(3) Uiso calc R 1 . H
H13 -.3197 .2451 .4634 .080(3) Uiso calc R 1 . H
H14 -.4627 .3717 .2271 .080(3) Uiso calc R 1 . H
H15 -.4047 .4204 -.0910 .080(3) Uiso calc R 1 . H
H16 -.2037 .3424 -.1729 .080(3) Uiso calc R 1 . H

loop_
_atom_type_symbol
_atom_type_description
_atom_type_scat_dispersion_real
_atom_type_scat_dispersion_imag
_atom_type_scat_source
C C .0033 .0016 'International Tables Vol C Tables 4.2.6.8 and 6.1.1.4'
H H .0000 .0000 'International Tables Vol C Tables 4.2.6.8 and 6.1.1.4'
O O .0106 .0060 'International Tables Vol C Tables 4.2.6.8 and 6.1.1.4'
S S .1246 .1234 'International Tables Vol C Tables 4.2.6.8 and 6.1.1.4'

loop_
_geom_angle_atom_site_label_1
_geom_angle_atom_site_label_2
_geom_angle_atom_site_label_3
_geom_angle
_geom_angle_publ_flag
C1 S1 C3 92.51(13) y
C3 O1 C2 111.2(2) y
C2 C1 S1 104.7(2) y
O1 C2 C1 107.3(2) n
O1 C3 C8 107.5(2) n
O1 C3 C4 109.3(2) n
C8 C3 C4 112.6(2) n
O1 C3 S1 104.6(2) y
C8 C3 S1 111.1(2) y
C4 C3 S1 111.2(2) y
C5 C4 C3 110.3(2) n
C4 C5 C6 110.6(2) n
C7 C6 C5 112.8(2) n
C8 C7 C6 123.4(2) n
C8 C7 C10 122.3(2) n
C6 C7 C10 114.2(2) n
C7 C8 C3 121.4(2) n
C7 C8 C9 124.3(2) n
C3 C8 C9 114.3(2) n
O2 C10 C7 112.3(2) n
O2 C10 C11 108.1(2) n
C7 C10 C11 110.1(2) n
C12 C11 C16 120.0 n
C12 C11 C10 118.42(14) n
C16 C11 C10 121.58(14) n
C11 C12 C13 120.0 n
C14 C13 C12 120.0 n
C15 C14 C13 120.0 n
C14 C15 C16 120.0 n
C15 C16 C11 120.0 n

loop_
_geom_bond_atom_site_label_1
_geom_bond_atom_site_label_2
_geom_bond_site_symmetry_2
_geom_bond_distance
_geom_bond_publ_flag
S1 C1 . 1.803(3) y
S1 C3 . 1.865(2) y
O1 C3 . 1.427(3) y
O1 C2 . 1.429(3) y
O2 C10 . 1.421(3) y
C1 C2 . 1.492(4) n
C3 C8 . 1.511(3) n
C3 C4 . 1.520(4) n
C4 C5 . 1.494(4) n
C5 C6 . 1.515(4) n
C6 C7 . 1.510(4) n
C7 C8 . 1.329(3) n
C7 C10 . 1.523(3) n
C8 C9 . 1.516(4) n
C10 C11 . 1.526(3) n
C11 C12 . 1.39 n
C11 C16 . 1.39 n
C12 C13 . 1.39 n
C13 C14 . 1.39 n
C14 C15 . 1.39 n
C15 C16 . 1.39 n
